data_2212003
loop_
_publ_author_name
'Balamurugan, S'
'Thiruvalluvar, A'
'Manimekalai, A'
'Selvaraju, K'
'Maruthavanan, T'

_publ_section_title
;
 1-Acetyl-<i>r</i>-2,<i>c</i>-6-di-2-furyl-3,5-dimethylpiperidin-4-one
;
_journal_coeditor_code AT2205
_journal_issue 2
_journal_name_full 'Acta Crystallographica Section E'
_journal_page_first o789
_journal_page_last o791
_journal_paper_doi 10.1107/S1600536807001936
_journal_volume 63
_journal_year 2007
_chemical_formula_iupac 'C17 H19 N O4'
_chemical_formula_moiety 'C17 H19 N O4'
_chemical_formula_structural 'C17 H19 N O4'
_chemical_formula_sum 'C17 H19 N O4'
_chemical_formula_weight 301.33
_chemical_melting_point 389
_chemical_name_common Piperidone
_chemical_name_systematic
;
1-Acetyl-r-2,c-6-di-2-furyl-3,5-dimethylpiperidin-4-one
;
_space_group_IT_number 14
_symmetry_cell_setting monoclinic
_symmetry_space_group_name_Hall '-P 2ybc'
_symmetry_space_group_name_H-M 'P 1 21/c 1'
_atom_sites_solution_hydrogens geom
_atom_sites_solution_primary direct
_atom_sites_solution_secondary difmap
_cell_angle_alpha 90
_cell_angle_beta 103.055(3)
_cell_angle_gamma 90
_cell_formula_units_Z 4
_cell_length_a 9.1342(7)
_cell_length_b 15.7260(10)
_cell_length_c 11.1749(8)
_cell_measurement_reflns_used 6242
_cell_measurement_temperature 293(2)
_cell_measurement_theta_max 27.32
_cell_measurement_theta_min 2.26
_cell_volume 1563.72(19)
_computing_cell_refinement 'SAINT (Bruker, 2004)'
_computing_data_collection 'SMART (Bruker, 2004)'
_computing_data_reduction SAINT
_computing_molecular_graphics 'ORTEP-3 (Farrugia, 1997)'
_computing_publication_material 'PLATON (Spek, 2003)'
_computing_structure_refinement 'SHELXL97 (Sheldrick, 1997)'
_computing_structure_solution 'SHELXS97 (Sheldrick, 1997)'
_diffrn_ambient_temperature 293(2)
_diffrn_measured_fraction_theta_full 0.993
_diffrn_measured_fraction_theta_max 0.993
_diffrn_measurement_device_type 'Bruker SMART'
_diffrn_measurement_method \w
_diffrn_radiation_monochromator graphite
_diffrn_radiation_source 'fine-focus sealed tube'
_diffrn_radiation_type MoK\a
_diffrn_radiation_wavelength 0.71073
_diffrn_reflns_av_R_equivalents 0.0372
_diffrn_reflns_av_sigmaI/netI 0.0261
_diffrn_reflns_limit_h_max 12
_diffrn_reflns_limit_h_min -12
_diffrn_reflns_limit_k_max 22
_diffrn_reflns_limit_k_min -22
_diffrn_reflns_limit_l_max 15
_diffrn_reflns_limit_l_min -15
_diffrn_reflns_number 20527
_diffrn_reflns_reduction_process
;
'SAINT'
;
_diffrn_reflns_theta_full 30.37
_diffrn_reflns_theta_max 30.37
_diffrn_reflns_theta_min 2.28
_diffrn_standards_decay_% 0
_diffrn_standards_interval_count 0
_diffrn_standards_interval_time 0
_diffrn_standards_number 0
_exptl_absorpt_coefficient_mu 0.091
_exptl_absorpt_correction_T_max 0.9864
_exptl_absorpt_correction_T_min 0.9820
_exptl_absorpt_correction_type multi-scan
_exptl_absorpt_process_details '(SADABS; Bruker, 2004)'
_exptl_crystal_colour colourless
_exptl_crystal_density_diffrn 1.280
_exptl_crystal_density_method 'Not Measured'
_exptl_crystal_description plate
_exptl_crystal_F_000 640
_exptl_crystal_size_max 0.20
_exptl_crystal_size_mid 0.15
_exptl_crystal_size_min 0.15
_refine_diff_density_max 0.213
_refine_diff_density_min -0.223
_refine_ls_extinction_method none
_refine_ls_goodness_of_fit_ref 1.037
_refine_ls_hydrogen_treatment constr
_refine_ls_matrix_type full
_refine_ls_number_parameters 202
_refine_ls_number_reflns 4676
_refine_ls_number_restraints 0
_refine_ls_restrained_S_all 1.037
_refine_ls_R_factor_all 0.0813
_refine_ls_R_factor_gt 0.0523
_refine_ls_shift/su_max 0.000
_refine_ls_shift/su_mean 0.000
_refine_ls_structure_factor_coef Fsqd
_refine_ls_weighting_details 'calc w=1/[\s^2^(Fo^2^)+(0.0737P)^2^+0.2676P] where P=(Fo^2^+2Fc^2^)/3'
_refine_ls_weighting_scheme calc
_refine_ls_wR_factor_gt 0.1430
_refine_ls_wR_factor_ref 0.1643
_reflns_number_gt 3038
_reflns_number_total 4676
_reflns_threshold_expression I>2\s(I)
_cod_data_source_file at2205.cif
_cod_data_source_block I
_cod_original_sg_symbol_H-M 'P 21/c'
_cod_database_code 2212003
_cod_database_fobs_code 2212003

loop_
_symmetry_equiv_pos_site_id
_symmetry_equiv_pos_as_xyz
1 x,y,z
2 -x,1/2+y,1/2-z
3 -x,-y,-z
4 x,1/2-y,1/2+z

loop_
_atom_site_aniso_label
_atom_site_aniso_U_11
_atom_site_aniso_U_22
_atom_site_aniso_U_33
_atom_site_aniso_U_12
_atom_site_aniso_U_13
_atom_site_aniso_U_23
O4 0.0871(9) 0.1003(10) 0.0588(7) 0.0066(8) -0.0168(7) -0.0138(7)
O11 0.1005(10) 0.0783(8) 0.0709(8) -0.0033(7) 0.0561(8) -0.0065(6)
O22 0.0526(7) 0.1121(10) 0.0708(8) -0.0071(6) -0.0005(6) -0.0317(8)
O62 0.0649(8) 0.1320(12) 0.0542(7) 0.0103(8) 0.0011(6) 0.0145(8)
N1 0.0426(5) 0.0472(6) 0.0368(5) -0.0006(4) 0.0130(4) -0.0027(4)
C2 0.0460(7) 0.0465(7) 0.0472(7) -0.0018(5) 0.0132(6) -0.0077(6)
C3 0.0577(9) 0.0457(7) 0.0571(9) -0.0034(6) 0.0062(7) 0.0038(6)
C4 0.0624(9) 0.0553(8) 0.0398(7) -0.0094(6) 0.0050(6) 0.0052(6)
C5 0.0564(8) 0.0572(8) 0.0349(6) -0.0090(6) 0.0142(6) -0.0029(6)
C6 0.0481(7) 0.0492(7) 0.0336(6) -0.0011(5) 0.0119(5) -0.0046(5)
C11 0.0467(7) 0.0634(8) 0.0384(7) -0.0057(6) 0.0118(5) -0.0010(6)
C12 0.0702(10) 0.0635(9) 0.0454(8) -0.0126(7) 0.0137(7) 0.0051(7)
C21 0.0528(8) 0.0584(9) 0.0675(10) -0.0086(7) 0.0141(7) -0.0234(8)
C23 0.0569(12) 0.143(2) 0.132(2) -0.0243(14) 0.0066(14) -0.070(2)
C24 0.0729(15) 0.1074(19) 0.187(3) -0.0478(14) 0.0423(18) -0.067(2)
C25 0.0871(14) 0.0683(11) 0.1223(18) -0.0318(10) 0.0370(13) -0.0248(12)
C31 0.0638(11) 0.0927(14) 0.0940(15) 0.0219(10) -0.0025(10) -0.0051(12)
C51 0.0920(13) 0.0822(12) 0.0432(8) -0.0032(10) 0.0269(8) -0.0117(8)
C61 0.0518(8) 0.0699(9) 0.0407(7) 0.0090(7) 0.0127(6) -0.0099(7)
C63 0.0624(12) 0.155(2) 0.0615(12) 0.0276(13) -0.0083(9) -0.0106(14)
C64 0.0461(9) 0.141(2) 0.0831(14) 0.0128(11) 0.0118(9) -0.0308(14)
C65 0.0521(9) 0.1000(14) 0.0831(13) 0.0046(9) 0.0206(9) -0.0001(11)

loop_
_atom_site_type_symbol
_atom_site_label
_atom_site_fract_x
_atom_site_fract_y
_atom_site_fract_z
_atom_site_U_iso_or_equiv
_atom_site_thermal_displace_type
_atom_site_occupancy
O O4 0.47459(16) 0.13627(10) -0.06897(12) 0.0874(5) Uani 1.000
O O11 0.53975(16) 0.10815(9) 0.41221(12) 0.0774(5) Uani 1.000
O O22 0.86987(14) 0.21802(10) 0.39494(12) 0.0808(5) Uani 1.000
O O62 0.93782(15) -0.00012(11) 0.33444(11) 0.0857(5) Uani 1.000
N N1 0.65381(12) 0.10529(7) 0.25387(9) 0.0416(3) Uani 1.000
C C2 0.64212(15) 0.19815(9) 0.24175(13) 0.0461(4) Uani 1.000
C C3 0.55209(18) 0.22048(9) 0.11146(14) 0.0546(5) Uani 1.000
C C4 0.57230(18) 0.15217(10) 0.02120(13) 0.0535(5) Uani 1.000
C C5 0.72026(17) 0.10586(10) 0.05017(12) 0.0489(4) Uani 1.000
C C6 0.74067(15) 0.06111(9) 0.17609(11) 0.0432(4) Uani 1.000
C C11 0.59485(15) 0.06621(10) 0.34150(12) 0.0492(4) Uani 1.000
C C12 0.5941(2) -0.02894(11) 0.34692(14) 0.0596(5) Uani 1.000
C C21 0.79151(18) 0.24001(10) 0.27919(16) 0.0595(5) Uani 1.000
C C23 1.0007(3) 0.2617(2) 0.4150(3) 0.1130(10) Uani 1.000
C C24 1.0080(3) 0.30889(19) 0.3199(4) 0.1204(13) Uani 1.000
C C25 0.8703(3) 0.29585(14) 0.2284(3) 0.0905(8) Uani 1.000
C C31 0.3874(2) 0.23573(15) 0.1082(2) 0.0867(8) Uani 1.000
C C51 0.7401(2) 0.04315(13) -0.04883(15) 0.0706(6) Uani 1.000
C C61 0.90431(17) 0.05356(11) 0.23654(13) 0.0538(5) Uani 1.000
C C63 1.0906(3) 0.0043(2) 0.3776(2) 0.0965(9) Uani 1.000
C C64 1.1509(2) 0.05743(18) 0.3123(2) 0.0905(9) Uani 1.000
C C65 1.0303(2) 0.08906(14) 0.2198(2) 0.0776(7) Uani 1.000
H H2 0.58234 0.21758 0.29911 0.0553 Uiso 1.000
H H3 0.59345 0.27345 0.08671 0.0655 Uiso 1.000
H H5 0.79986 0.14863 0.05773 0.0586 Uiso 1.000
H H6 0.70013 0.00341 0.16117 0.0518 Uiso 1.000
H H12A 0.54545 -0.04704 0.41029 0.0895 Uiso 1.000
H H12B 0.69555 -0.04961 0.36465 0.0895 Uiso 1.000
H H12C 0.54062 -0.05116 0.26929 0.0895 Uiso 1.000
H H23 1.07548 0.25857 0.48680 0.1355 Uiso 1.000
H H24 1.08719 0.34423 0.31260 0.1446 Uiso 1.000
H H25 0.84238 0.32078 0.15114 0.1085 Uiso 1.000
H H31A 0.33701 0.25435 0.02756 0.1300 Uiso 1.000
H H31B 0.37833 0.27862 0.16722 0.1300 Uiso 1.000
H H31C 0.34238 0.18388 0.12768 0.1300 Uiso 1.000
H H51A 0.66162 0.00133 -0.06038 0.1059 Uiso 1.000
H H51B 0.83593 0.01553 -0.02399 0.1059 Uiso 1.000
H H51C 0.73536 0.07306 -0.12450 0.1059 Uiso 1.000
H H63 1.14429 -0.02631 0.44446 0.1156 Uiso 1.000
H H64 1.25200 0.07153 0.32408 0.1085 Uiso 1.000
H H65 1.03797 0.12768 0.15848 0.0931 Uiso 1.000

loop_
_atom_type_symbol
_atom_type_description
_atom_type_scat_dispersion_real
_atom_type_scat_dispersion_imag
_atom_type_scat_source
O O 0.0106 0.0060 'International Tables Vol C Tables 4.2.6.8 and 6.1.1.4'
N N 0.0061 0.0033 'International Tables Vol C Tables 4.2.6.8 and 6.1.1.4'
H H 0.0000 0.0000 'International Tables Vol C Tables 4.2.6.8 and 6.1.1.4'
C C 0.0033 0.0016 'International Tables Vol C Tables 4.2.6.8 and 6.1.1.4'

loop_
_geom_angle_atom_site_label_1
_geom_angle_atom_site_label_2
_geom_angle_atom_site_label_3
_geom_angle
_geom_angle_publ_flag
C21 O22 C23 106.33(18) ?
C61 O62 C63 106.11(16) ?
C2 N1 C6 116.83(10) no
C2 N1 C11 118.78(11) no
C6 N1 C11 124.19(11) no
N1 C2 C3 109.01(11) ?
N1 C2 C21 111.79(12) ?
C3 C2 C21 115.11(13) no
C2 C3 C4 110.39(12) no
C2 C3 C31 111.93(14) no
C4 C3 C31 111.48(14) no
O4 C4 C3 121.53(15) ?
O4 C4 C5 122.42(15) ?
C3 C4 C5 116.05(13) no
C4 C5 C6 109.50(12) no
C4 C5 C51 113.93(12) no
C6 C5 C51 110.89(13) no
N1 C6 C5 110.56(11) ?
N1 C6 C61 112.68(11) ?
C5 C6 C61 110.42(12) no
O11 C11 N1 120.51(15) ?
O11 C11 C12 120.46(14) ?
N1 C11 C12 119.00(13) ?
O22 C21 C2 113.78(14) ?
O22 C21 C25 110.39(19) ?
C2 C21 C25 135.83(19) no
O22 C23 C24 111.0(3) ?
C23 C24 C25 107.3(3) no
C21 C25 C24 105.0(3) no
O62 C61 C6 115.57(13) ?
O62 C61 C65 109.20(15) ?
C6 C61 C65 135.21(16) no
O62 C63 C64 111.0(2) ?
C63 C64 C65 105.93(19) no
C61 C65 C64 107.72(18) no
N1 C2 H2 107.00 no
C3 C2 H2 107.00 no
C21 C2 H2 107.00 no
C2 C3 H3 108.00 no
C4 C3 H3 108.00 no
C31 C3 H3 108.00 no
C4 C5 H5 107.00 no
C6 C5 H5 107.00 no
C51 C5 H5 107.00 no
N1 C6 H6 108.00 no
C5 C6 H6 108.00 no
C61 C6 H6 108.00 no
C11 C12 H12A 109.00 no
C11 C12 H12B 109.00 no
C11 C12 H12C 109.00 no
H12A C12 H12B 109.00 no
H12A C12 H12C 109.00 no
H12B C12 H12C 109.00 no
O22 C23 H23 124.00 no
C24 C23 H23 125.00 no
C23 C24 H24 126.00 no
C25 C24 H24 126.00 no
C21 C25 H25 127.00 no
C24 C25 H25 128.00 no
C3 C31 H31A 109.00 no
C3 C31 H31B 110.00 no
C3 C31 H31C 109.00 no
H31A C31 H31B 109.00 no
H31A C31 H31C 109.00 no
H31B C31 H31C 109.00 no
C5 C51 H51A 109.00 no
C5 C51 H51B 109.00 no
C5 C51 H51C 109.00 no
H51A C51 H51B 109.00 no
H51A C51 H51C 109.00 no
H51B C51 H51C 109.00 no
O62 C63 H63 124.00 no
C64 C63 H63 124.00 no
C63 C64 H64 127.00 no
C65 C64 H64 127.00 no
C61 C65 H65 126.00 no
C64 C65 H65 126.00 no

loop_
_geom_bond_atom_site_label_1
_geom_bond_atom_site_label_2
_geom_bond_distance
_geom_bond_publ_flag
O4 C4 1.212(2) ?
O11 C11 1.222(2) ?
O22 C21 1.374(2) ?
O22 C23 1.353(3) ?
O62 C61 1.361(2) ?
O62 C63 1.371(3) ?
N1 C2 1.4682(18) ?
N1 C6 1.4762(17) ?
N1 C11 1.3656(17) ?
C2 C3 1.542(2) no
C2 C21 1.487(2) no
C3 C4 1.513(2) no
C3 C31 1.516(3) no
C4 C5 1.505(2) no
C5 C6 1.5465(19) no
C5 C51 1.523(2) no
C6 C61 1.500(2) no
C11 C12 1.498(2) no
C21 C25 1.340(3) no
C23 C24 1.310(5) no
C24 C25 1.445(5) no
C61 C65 1.330(3) no
C63 C64 1.310(4) no
C64 C65 1.420(3) no
C2 H2 0.9800 no
C3 H3 0.9800 no
C5 H5 0.9800 no
C6 H6 0.9800 no
C12 H12A 0.9600 no
C12 H12B 0.9600 no
C12 H12C 0.9600 no
C23 H23 0.9300 no
C24 H24 0.9300 no
C25 H25 0.9300 no
C31 H31A 0.9600 no
C31 H31B 0.9600 no
C31 H31C 0.9600 no
C51 H51A 0.9600 no
C51 H51B 0.9600 no
C51 H51C 0.9600 no
C63 H63 0.9300 no
C64 H64 0.9300 no
C65 H65 0.9300 no

loop_
_geom_contact_atom_site_label_1
_geom_contact_atom_site_label_2
_geom_contact_distance
_geom_contact_site_symmetry_2
_geom_contact_publ_flag
O22 N1 2.8491(18) . no
O22 C11 3.419(2) . no
O22 C61 3.190(2) . no
O22 C65 3.374(3) . no
O62 C12 3.206(2) . no
O62 C11 3.320(2) . no
O62 N1 3.0386(19) . no
O62 C63 3.287(3) 3_756 no
O4 H51A 2.7100 . no
O4 H31A 2.6100 . no
O4 H31C 2.8400 . no
O4 H6 2.7700 3_655 no
O4 H12C 2.5800 3_655 no
O4 H51C 2.7800 . no
O11 H2 2.2200 . no
O11 H64 2.6500 1_455 no
O11 H3 2.6600 4_555 no
O11 H12A 2.4800 3_656 no
O62 H12B 2.4400 . no
O62 H63 2.7700 3_756 no
N1 O22 2.8491(18) . no
N1 O62 3.0386(19) . no
C5 C21 3.267(2) . no
C11 O62 3.320(2) . no
C11 O22 3.419(2) . no
C12 C61 3.580(2) . no
C12 O62 3.206(2) . no
C21 C61 3.179(2) . no
C21 C5 3.267(2) . no
C21 C65 3.389(3) . no
C23 C65 3.531(4) . no
C25 C65 3.576(3) . no
C25 C63 3.531(4) 2_755 no
C61 C12 3.580(2) . no
C61 C21 3.179(2) . no
C61 O22 3.190(2) . no
C63 C63 3.505(3) 3_756 no
C63 O62 3.287(3) 3_756 no
C63 C25 3.531(4) 2_745 no
C65 C21 3.389(3) . no
C65 C25 3.576(3) . no
C65 C23 3.531(4) . no
C65 O22 3.374(3) . no
C2 H5 2.8700 . no
C3 H25 3.0300 . no
C5 H65 2.9000 . no
C6 H12B 2.8300 . no
C6 H12C 2.9000 . no
C11 H64 3.0900 1_455 no
C11 H63 3.0400 3_756 no
C12 H6 2.5300 . no
C12 H63 3.0600 3_756 no
C12 H31B 3.0400 2_645 no
C21 H5 2.8800 . no
C23 H5 3.0400 4_555 no
C23 H31A 3.0600 4_655 no
C25 H3 2.6900 . no
C25 H5 2.9800 . no
C25 H51C 3.0600 4_555 no
C31 H23 2.8700 4_454 no
C61 H12B 3.0900 . no
C61 H51B 2.9000 . no
C63 H25 2.9800 2_745 no
C65 H5 2.6200 . no
H2 O11 2.2200 . no
H2 H31B 2.3100 . no
H3 C25 2.6900 . no
H3 H25 2.3500 . no
H3 O11 2.6600 4_554 no
H5 C2 2.8700 . no
H5 C21 2.8800 . no
H5 C25 2.9800 . no
H5 C65 2.6200 . no
H5 H65 2.2400 . no
H5 C23 3.0400 4_554 no
H6 C12 2.5300 . no
H6 H12B 2.4300 . no
H6 H12C 2.2600 . no
H6 H51A 2.4200 . no
H6 O4 2.7700 3_655 no
H12A O11 2.4800 3_656 no
H12B O62 2.4400 . no
H12B C6 2.8300 . no
H12B C61 3.0900 . no
H12B H6 2.4300 . no
H12B H63 2.5900 3_756 no
H12C C6 2.9000 . no
H12C H6 2.2600 . no
H12C O4 2.5800 3_655 no
H23 C31 2.8700 4_655 no
H23 H31A 2.3400 4_655 no
H25 C3 3.0300 . no
H25 H3 2.3500 . no
H25 C63 2.9800 2_755 no
H31A O4 2.6100 . no
H31A C23 3.0600 4_454 no
H31A H23 2.3400 4_454 no
H31B H2 2.3100 . no
H31B C12 3.0400 2_655 no
H31C O4 2.8400 . no
H51A O4 2.7100 . no
H51A H6 2.4200 . no
H51B C61 2.9000 . no
H51C O4 2.7800 . no
H51C C25 3.0600 4_554 no
H63 O62 2.7700 3_756 no
H63 C11 3.0400 3_756 no
H63 C12 3.0600 3_756 no
H63 H12B 2.5900 3_756 no
H64 O11 2.6500 1_655 no
H64 C11 3.0900 1_655 no
H65 C5 2.9000 . no
H65 H5 2.2400 . no

loop_
_geom_hbond_atom_site_label_D
_geom_hbond_atom_site_label_H
_geom_hbond_atom_site_label_A
_geom_hbond_site_symmetry_A
_geom_hbond_distance_DH
_geom_hbond_distance_HA
_geom_hbond_distance_DA
_geom_hbond_angle_DHA
_geom_hbond_publ_flag
C2 H2 O11 . 0.98 2.22 2.704(2) 109 yes
C12 H12A O11 3_656 0.96 2.48 3.432(2) 170 yes
C12 H12B O62 . 0.96 2.44 3.206(2) 137 yes
C12 H12C O4 3_655 0.96 2.58 3.466(2) 153 yes

loop_
_geom_torsion_atom_site_label_1
_geom_torsion_atom_site_label_2
_geom_torsion_atom_site_label_3
_geom_torsion_atom_site_label_4
_geom_torsion
_geom_torsion_publ_flag
N1 C2 C3 C4 -28.97(16) y
C2 C3 C4 C5 -30.22(18) y
C3 C4 C5 C6 60.09(17) y
C4 C5 C6 N1 -25.83(16) y
C5 C6 N1 C2 -34.76(15) y
C6 N1 C2 C3 65.28(15) y
C23 O22 C21 C25 -0.2(2) no
C21 O22 C23 C24 0.1(3) no
C23 O22 C21 C2 -179.36(18) no
C61 O62 C63 C64 0.3(3) no
C63 O62 C61 C6 -178.26(17) no
C63 O62 C61 C65 0.3(2) no
C2 N1 C11 O11 -3.4(2) no
C11 N1 C2 C21 111.94(14) no
C11 N1 C6 C61 -85.42(16) no
C6 N1 C11 C12 -10.75(19) no
C11 N1 C2 C3 -119.66(13) no
C6 N1 C11 O11 171.27(13) no
C2 N1 C6 C61 89.34(14) y
C11 N1 C6 C5 150.47(12) no
C6 N1 C2 C21 -63.12(15) y
C2 N1 C11 C12 174.58(12) no
N1 C2 C21 C25 127.0(2) no
C3 C2 C21 C25 2.0(3) no
N1 C2 C3 C31 95.83(15) y
H2 C2 C3 H3 98.8(2) y
C21 C2 C3 C4 97.55(15) no
C21 C2 C3 C31 -137.65(15) no
N1 C2 C21 O22 -54.08(17) no
C3 C2 C21 O22 -179.16(13) no
C31 C3 C4 O4 24.9(2) no
C2 C3 C4 O4 149.93(16) no
C31 C3 C4 C5 -155.27(15) no
O4 C4 C5 C6 -120.06(16) no
C3 C4 C5 C51 -175.09(14) no
O4 C4 C5 C51 4.8(2) no
C51 C5 C6 C61 82.22(16) no
C51 C5 C6 N1 -152.39(13) y
H5 C5 C6 H6 -152.10(10) y
C4 C5 C6 C61 -151.22(13) no
C5 C6 C61 C65 15.4(3) no
C5 C6 C61 O62 -166.55(13) no
N1 C6 C61 O62 69.27(17) no
N1 C6 C61 C65 -108.7(2) no
C2 C21 C25 C24 179.2(2) no
O22 C21 C25 C24 0.2(3) no
O22 C23 C24 C25 0.1(3) no
C23 C24 C25 C21 -0.2(3) no
O62 C61 C65 C64 -0.7(2) no
C6 C61 C65 C64 177.44(19) no
O62 C63 C64 C65 -0.7(3) no
C63 C64 C65 C61 0.8(3) no
